data_4130405
loop_
_publ_author_name
'Zhang, Xian-Ming'
'Sarma, Debajit'
'Wu, Ya-Qin'
'Wang, Li'
'Ning, Zhi-Xue'
'Zhang, Fu-Qiang'
'Kanatzidis, Mercouri G.'

_publ_section_title
;
 Open-Framework Oxysulfide Based on the Supertetrahedral
 [In4Sn16O10S34](12-) Cluster and Efficient Sequestration of Heavy Metals.
;
_journal_issue 17
_journal_name_full 'Journal of the American Chemical Society'
_journal_page_first 5543
_journal_page_last 5546
_journal_paper_doi 10.1021/jacs.6b02959
_journal_volume 138
_journal_year 2016
_chemical_formula_moiety '0.25(In16 O40 S128 Sn64)'
_chemical_formula_sum 'In4 O10 S32 Sn16'
_chemical_formula_weight 3544.24
_space_group_crystal_system tetragonal
_space_group_IT_number 142
_space_group_name_Hall '-I 4bd 2c'
_space_group_name_H-M_alt 'I 41/a c d :2'
_atom_sites_solution_hydrogens none
_atom_sites_solution_primary direct
_atom_sites_solution_secondary difmap
_audit_creation_date 2013-10-10
_audit_creation_method
;
  Olex2 1.2
  (compiled 2012.05.09 svn.r2324, GUI svn.r4230)
;
_cell_angle_alpha 90.00
_cell_angle_beta 90.00
_cell_angle_gamma 90.00
_cell_formula_units_Z 8
_cell_length_a 23.1392(10)
_cell_length_b 23.1392(10)
_cell_length_c 41.5631(19)
_cell_measurement_reflns_used 3995
_cell_measurement_temperature 298(2)
_cell_measurement_theta_max 24.230
_cell_measurement_theta_min 2.457
_cell_volume 22253.8(17)
_computing_molecular_graphics
;
O. V. Dolomanov, L. J. Bourhis, R. J. Gildea, J. A. K. Howard and H. Puschmann,
OLEX2: a complete structure solution, refinement and analysis program.
J. Appl. Cryst. (2009). 42, 339-341.
;
_computing_publication_material
;
O. V. Dolomanov, L. J. Bourhis, R. J. Gildea, J. A. K. Howard and H. Puschmann,
OLEX2: a complete structure solution, refinement and analysis program.
J. Appl. Cryst. (2009). 42, 339-341.
;
_computing_structure_refinement
;
XL, G.M. Sheldrick, Acta Cryst.
(2008). A64, 112-122
;
_computing_structure_solution
;
XS, G.M. Sheldrick, Acta Cryst.
(2008). A64, 112-122
;
_diffrn_ambient_temperature 298.15
_diffrn_measured_fraction_theta_full 0.966
_diffrn_measured_fraction_theta_max 0.966
_diffrn_measurement_device_type 'CCD area detector'
_diffrn_measurement_method 'phi and omega scans'
_diffrn_radiation_monochromator graphite
_diffrn_radiation_type MoK\a
_diffrn_radiation_wavelength 0.71073
_diffrn_reflns_av_R_equivalents 0.0796
_diffrn_reflns_av_unetI/netI 0.0651
_diffrn_reflns_limit_h_max 29
_diffrn_reflns_limit_h_min -30
_diffrn_reflns_limit_k_max 16
_diffrn_reflns_limit_k_min -29
_diffrn_reflns_limit_l_max 48
_diffrn_reflns_limit_l_min -55
_diffrn_reflns_number 55874
_diffrn_reflns_theta_full 28.64
_diffrn_reflns_theta_max 28.64
_diffrn_reflns_theta_min 1.58
_diffrn_source 'fine-focus sealed tube'
_exptl_absorpt_coefficient_mu 4.948
_exptl_absorpt_correction_T_max 1
_exptl_absorpt_correction_T_min 0.635671
_exptl_absorpt_correction_type multi-scan
_exptl_absorpt_process_details
;
? was used for absorption correction.
R(int) was 0.0451 before and 0.0337 after correction.
The Ratio of minimum to maximum transmission is 0.6357.
The \l/2 correction factor is 0.0015.
;
_exptl_crystal_colour yellow
_exptl_crystal_colour_primary yellow
_exptl_crystal_density_diffrn 2.116
_exptl_crystal_density_method 'not measured'
_exptl_crystal_description block
_exptl_crystal_F_000 12704
_exptl_crystal_size_max 0.16
_exptl_crystal_size_mid 0.15
_exptl_crystal_size_min 0.14
_platon_squeeze_details
;
;
_refine_diff_density_max 1.069
_refine_diff_density_min -0.465
_refine_diff_density_rms 0.143
_refine_ls_extinction_method none
_refine_ls_goodness_of_fit_ref 0.794
_refine_ls_hydrogen_treatment none
_refine_ls_matrix_type full
_refine_ls_number_parameters 142
_refine_ls_number_reflns 6917
_refine_ls_number_restraints 0
_refine_ls_restrained_S_all 0.794
_refine_ls_R_factor_all 0.1079
_refine_ls_R_factor_gt 0.0444
_refine_ls_shift/su_max 0.001
_refine_ls_shift/su_mean 0.000
_refine_ls_structure_factor_coef Fsqd
_refine_ls_weighting_details 'calc w=1/[\s^2^(Fo^2^)+(0.0440P)^2^+0.0000P] where P=(Fo^2^+2Fc^2^)/3'
_refine_ls_weighting_scheme calc
_refine_ls_wR_factor_gt 0.0919
_refine_ls_wR_factor_ref 0.1056
_reflns_number_gt 3361
_reflns_number_total 6917
_reflns_threshold_expression >2sigma(I)
_cod_data_source_file ja6b02959_si_002.cif
_cod_data_source_block final
_cod_original_sg_symbol_H-M 'I 41/a c d'
_cod_database_code 4130405

loop_
_space_group_symop_id
_space_group_symop_operation_xyz
1 'x, y, z'
2 '-x+1/2, -y, z+1/2'
3 '-y+1/4, x+3/4, z+1/4'
4 'y+1/4, -x+1/4, z+3/4'
5 '-x+1/2, y, -z'
6 'x, -y, -z+1/2'
7 'y+1/4, x+3/4, -z+3/4'
8 '-y+1/4, -x+1/4, -z+1/4'
9 'x+1/2, y+1/2, z+1/2'
10 '-x+1, -y+1/2, z+1'
11 '-y+3/4, x+5/4, z+3/4'
12 'y+3/4, -x+3/4, z+5/4'
13 '-x+1, y+1/2, -z+1/2'
14 'x+1/2, -y+1/2, -z+1'
15 'y+3/4, x+5/4, -z+5/4'
16 '-y+3/4, -x+3/4, -z+3/4'
17 '-x, -y, -z'
18 'x-1/2, y, -z-1/2'
19 'y-1/4, -x-3/4, -z-1/4'
20 '-y-1/4, x-1/4, -z-3/4'
21 'x-1/2, -y, z'
22 '-x, y, z-1/2'
23 '-y-1/4, -x-3/4, z-3/4'
24 'y-1/4, x-1/4, z-1/4'
25 '-x+1/2, -y+1/2, -z+1/2'
26 'x, y+1/2, -z'
27 'y+1/4, -x-1/4, -z+1/4'
28 '-y+1/4, x+1/4, -z-1/4'
29 'x, -y+1/2, z+1/2'
30 '-x+1/2, y+1/2, z'
31 '-y+1/4, -x-1/4, z-1/4'
32 'y+1/4, x+1/4, z+1/4'

loop_
_atom_site_label
_atom_site_type_symbol
_atom_site_fract_x
_atom_site_fract_y
_atom_site_fract_z
_atom_site_U_iso_or_equiv
_atom_site_adp_type
_atom_site_occupancy
_atom_site_symmetry_multiplicity
_atom_site_calc_flag
_atom_site_refinement_flags
In1 In 0.551775(19) 0.684328(19) 0.407922(11) 0.04758(14) Uani 1 1 d .
Sn1 Sn 0.53459(2) 0.57897(2) 0.344869(12) 0.06218(16) Uani 1 1 d .
Sn2 Sn 0.43961(2) 0.70257(2) 0.467274(13) 0.06251(16) Uani 1 1 d .
Sn3 Sn 0.42648(2) 0.59201(2) 0.405410(12) 0.06340(16) Uani 1 1 d .
Sn4 Sn 0.31353(2) 0.60451(2) 0.468515(13) 0.06881(18) Uani 1 1 d .
S1 S 0.36105(9) 0.52993(8) 0.43797(5) 0.0756(6) Uani 1 1 d .
S2 S 0.47169(9) 0.51443(8) 0.37509(5) 0.0709(6) Uani 1 1 d .
S3 S 0.58302(9) 0.50242(8) 0.31250(5) 0.0725(6) Uani 1 1 d .
S4 S 0.37448(9) 0.65372(9) 0.50630(5) 0.0756(6) Uani 1 1 d .
S5 S 0.5000 0.7500 0.50687(6) 0.0727(8) Uani 1 2 d S
S6 S 0.50267(8) 0.61797(8) 0.44796(4) 0.0650(5) Uani 1 1 d .
S7 S 0.61453(8) 0.60457(8) 0.38513(5) 0.0640(5) Uani 1 1 d .
S8 S 0.62809(8) 0.71592(8) 0.44790(4) 0.0658(5) Uani 1 1 d .
S9 S 0.2500 0.54275(12) 0.5000 0.0758(8) Uani 1 2 d S
O1 O 0.48842(18) 0.65638(18) 0.37526(10) 0.0636(13) Uani 1 1 d .
O2 O 0.5000 0.7500 0.42761(14) 0.0598(17) Uani 1 2 d S
O3 O 0.5847(2) 0.6414(2) 0.32089(13) 0.0910(17) Uani 1 1 d .

loop_
_atom_site_aniso_label
_atom_site_aniso_U_11
_atom_site_aniso_U_22
_atom_site_aniso_U_33
_atom_site_aniso_U_23
_atom_site_aniso_U_13
_atom_site_aniso_U_12
In1 0.0489(3) 0.0480(3) 0.0459(3) -0.0034(2) 0.0006(2) -0.0015(2)
Sn1 0.0585(3) 0.0710(4) 0.0570(3) -0.0071(3) 0.0084(3) 0.0010(3)
Sn2 0.0603(3) 0.0598(3) 0.0674(4) -0.0009(3) 0.0062(3) -0.0050(2)
Sn3 0.0586(3) 0.0749(4) 0.0567(3) 0.0006(3) 0.0100(3) 0.0004(3)
Sn4 0.0696(4) 0.0694(4) 0.0675(4) 0.0016(3) 0.0098(3) 0.0011(3)
S1 0.0798(15) 0.0623(13) 0.0846(16) 0.0011(11) 0.0249(12) -0.0047(10)
S2 0.0814(14) 0.0497(11) 0.0817(15) -0.0011(10) 0.0095(12) -0.0046(10)
S3 0.0807(14) 0.0594(12) 0.0775(15) -0.0138(11) 0.0169(11) -0.0012(10)
S4 0.0807(14) 0.0886(15) 0.0576(13) 0.0101(11) 0.0124(11) -0.0142(11)
S5 0.092(2) 0.084(2) 0.0423(16) 0.000 0.000 -0.0086(16)
S6 0.0753(13) 0.0600(12) 0.0598(13) -0.0014(10) 0.0119(10) -0.0089(10)
S7 0.0607(12) 0.0595(12) 0.0718(14) -0.0144(10) 0.0067(10) 0.0007(9)
S8 0.0630(12) 0.0769(13) 0.0574(13) -0.0124(10) -0.0064(10) -0.0083(10)
S9 0.078(2) 0.0674(18) 0.082(2) 0.000 0.0249(17) 0.000
O1 0.063(3) 0.061(3) 0.066(3) 0.004(3) -0.009(3) 0.005(2)
O2 0.079(5) 0.055(4) 0.046(4) 0.000 0.000 0.015(3)
O3 0.076(4) 0.100(4) 0.097(4) 0.010(3) 0.007(3) -0.006(3)

loop_
_atom_type_symbol
_atom_type_description
_atom_type_scat_dispersion_real
_atom_type_scat_dispersion_imag
_atom_type_scat_source
In In -0.7276 1.3100 'International Tables Vol C Tables 4.2.6.8 and 6.1.1.4'
O O 0.0106 0.0060 'International Tables Vol C Tables 4.2.6.8 and 6.1.1.4'
S S 0.1246 0.1234 'International Tables Vol C Tables 4.2.6.8 and 6.1.1.4'
Sn Sn -0.6537 1.4246 'International Tables Vol C Tables 4.2.6.8 and 6.1.1.4'

loop_
_geom_angle_atom_site_label_1
_geom_angle_atom_site_label_2
_geom_angle_atom_site_label_3
_geom_angle
_geom_angle_site_symmetry_1
_geom_angle_site_symmetry_3
S7 In1 S6 93.51(6) . .
S7 In1 S8 93.21(6) . .
S8 In1 S6 93.25(6) . .
O1 In1 S6 85.69(13) . .
O1 In1 S6 179.07(13) 28_656 .
O1 In1 S7 86.22(12) . .
O1 In1 S7 85.65(13) 28_656 .
O1 In1 S8 178.76(13) . .
O1 In1 S8 86.40(13) 28_656 .
O1 In1 O1 94.64(14) 28_656 .
O1 In1 O2 95.03(15) 28_656 .
O1 In1 O2 94.38(16) . .
O2 In1 S6 85.80(11) . .
O2 In1 S7 179.05(15) . .
O2 In1 S8 86.17(11) . .
S2 Sn1 S3 96.40(7) . .
S2 Sn1 S7 103.68(7) . .
S2 Sn1 S8 102.90(7) . 19_576
S2 Sn1 O1 85.49(11) . .
S3 Sn1 S7 101.08(6) . .
S3 Sn1 S8 100.29(6) . 19_576
S7 Sn1 S8 143.53(6) . 19_576
O1 Sn1 S3 178.04(11) . .
O1 Sn1 S7 78.95(11) . .
O1 Sn1 S8 78.72(10) . 19_576
O3 Sn1 S2 174.46(15) . .
O3 Sn1 S3 89.11(15) . .
O3 Sn1 S7 75.70(15) . .
O3 Sn1 S8 75.44(15) . 19_576
O3 Sn1 O1 89.00(18) . .
S4 Sn2 S6 101.63(7) . .
S4 Sn2 S8 99.67(7) . 10_564
S5 Sn2 S4 96.45(7) . .
S5 Sn2 S6 103.28(5) . .
S5 Sn2 S8 103.37(5) . 10_564
S5 Sn2 O2 85.66(11) . .
S6 Sn2 S8 143.49(7) . 10_564
O2 Sn2 S4 177.67(10) . .
O2 Sn2 S6 78.76(5) . .
O2 Sn2 S8 78.86(5) . 10_564
O3 Sn2 S4 89.10(15) 19_576 .
O3 Sn2 S5 174.43(15) 19_576 .
O3 Sn2 S6 75.87(14) 19_576 .
O3 Sn2 S8 75.18(14) 19_576 10_564
O3 Sn2 O2 88.78(18) 19_576 .
S1 Sn3 S6 100.27(7) . .
S1 Sn3 S7 100.86(7) . 19_576
S2 Sn3 S1 96.76(7) . .
S2 Sn3 S6 103.56(7) . .
S2 Sn3 S7 103.15(7) . 19_576
S6 Sn3 S7 143.46(6) . 19_576
O1 Sn3 S1 177.19(11) . .
O1 Sn3 S2 86.05(11) . .
O1 Sn3 S6 78.80(11) . .
O1 Sn3 S7 78.64(10) . 19_576
O3 Sn3 S1 88.63(15) 19_576 .
O3 Sn3 S2 174.58(15) 19_576 .
O3 Sn3 S6 75.90(14) 19_576 .
O3 Sn3 S7 75.16(14) 19_576 19_576
O3 Sn3 O1 88.56(18) 19_576 .
S1 Sn4 S9 97.96(7) . .
S3 Sn4 S1 114.70(7) 19_576 .
S3 Sn4 S4 114.37(8) 19_576 .
S3 Sn4 S9 106.68(6) 19_576 .
S4 Sn4 S1 114.64(8) . .
S4 Sn4 S9 106.38(5) . .
Sn4 S1 Sn3 98.68(7) . .
Sn3 S2 Sn1 94.12(6) . .
Sn4 S3 Sn1 98.18(7) 28_656 .
Sn4 S4 Sn2 98.34(7) . .
Sn2 S5 Sn2 94.38(9) . 10_564
In1 S6 Sn2 89.90(6) . .
In1 S6 Sn3 89.85(6) . .
Sn3 S6 Sn2 90.20(7) . .
In1 S7 Sn1 89.93(6) . .
In1 S7 Sn3 89.87(6) . 28_656
Sn1 S7 Sn3 90.24(7) . 28_656
In1 S8 Sn1 89.68(6) . 28_656
In1 S8 Sn2 89.57(6) . 10_564
Sn2 S8 Sn1 89.93(6) 10_564 28_656
Sn4 S9 Sn4 108.03(11) 5_556 .
In1 O1 In1 134.3(2) 19_576 .
In1 O1 Sn1 105.05(17) 19_576 .
In1 O1 Sn1 104.79(17) . .
In1 O1 Sn3 105.58(17) . .
In1 O1 Sn3 105.75(17) 19_576 .
Sn3 O1 Sn1 94.34(15) . .
In1 O2 In1 134.2(3) 10_564 .
In1 O2 Sn2 105.44(7) . .
In1 O2 Sn2 105.29(7) 10_564 .
In1 O2 Sn2 105.44(7) 10_564 10_564
In1 O2 Sn2 105.29(7) . 10_564
Sn2 O2 Sn2 94.3(2) 10_564 .
Sn1 O3 Sn2 119.4(2) . 28_656
Sn1 O3 Sn3 118.9(2) . 28_656
Sn2 O3 Sn3 118.0(2) 28_656 28_656

loop_
_geom_bond_atom_site_label_1
_geom_bond_atom_site_label_2
_geom_bond_distance
_geom_bond_site_symmetry_2
In1 S6 2.5333(18) .
In1 S7 2.5323(18) .
In1 S8 2.5324(18) .
In1 O1 2.099(4) 28_656
In1 O1 2.100(4) .
In1 O2 2.101(2) .
Sn1 S2 2.4343(19) .
Sn1 S3 2.4906(19) .
Sn1 S7 2.564(2) .
Sn1 S8 2.583(2) 19_576
Sn1 O1 2.438(4) .
Sn1 O3 2.103(5) .
Sn2 S4 2.4860(19) .
Sn2 S5 2.4220(18) .
Sn2 S6 2.5702(19) .
Sn2 S8 2.580(2) 10_564
Sn2 O2 2.424(4) .
Sn2 O3 2.122(5) 19_576
Sn3 S1 2.4874(19) .
Sn3 S2 2.430(2) .
Sn3 S6 2.568(2) .
Sn3 S7 2.573(2) 19_576
Sn3 O1 2.417(4) .
Sn3 O3 2.123(5) 19_576
Sn4 S1 2.408(2) .
Sn4 S3 2.398(2) 19_576
Sn4 S4 2.398(2) .
Sn4 S9 2.4322(17) .
S3 Sn4 2.398(2) 28_656
S5 Sn2 2.4220(18) 10_564
S7 Sn3 2.573(2) 28_656
S8 Sn1 2.583(2) 28_656
S8 Sn2 2.580(2) 10_564
S9 Sn4 2.4322(17) 5_556
O1 In1 2.099(4) 19_576
O2 In1 2.101(2) 10_564
O2 Sn2 2.424(4) 10_564
O3 Sn2 2.122(5) 28_656
O3 Sn3 2.123(5) 28_656

loop_
_platon_squeeze_void_nr
_platon_squeeze_void_average_x
_platon_squeeze_void_average_y
_platon_squeeze_void_average_z
_platon_squeeze_void_volume
_platon_squeeze_void_count_electrons
_platon_squeeze_void_content
1 -0.009 -0.002 0.000 12000 5071 ' '
